data_9000778
loop_
_publ_author_name
'Levien, L.'
'Prewitt, C. T.'
'Weidner, D. J.'

_publ_section_title
;
 Structure and elastic properties of quartz at pressure
 P = 48.6 kbar
;
_journal_name_full 'American Mineralogist'
_journal_page_first 920
_journal_page_last 930
_journal_volume 65
_journal_year 1980
_chemical_formula_sum 'O2 Si'
_chemical_name_mineral Quartz
_symmetry_space_group_name_H-M 'P 32 2 1'
_cell_angle_alpha 90
_cell_angle_beta 90
_cell_angle_gamma 120
_cell_length_a 4.739
_cell_length_b 4.739
_cell_length_c 5.279
_cell_formula_units_Z 3
_cell_volume 102.673
_database_code_amcsd 0000792
_diffrn_ambient_pressure 4.86e+06
_exptl_crystal_density_diffrn 2.915
_cod_original_formula_sum 'Si O2'
_cod_database_code 9000778

loop_
_space_group_symop_operation_xyz
x,y,z
y,x,2/3-z
-y,x-y,2/3+z
-x,-x+y,1/3-z
-x+y,-x,1/3+z
x-y,-y,-z

loop_
_atom_site_aniso_label
_atom_site_aniso_U_11
_atom_site_aniso_U_22
_atom_site_aniso_U_33
_atom_site_aniso_U_12
_atom_site_aniso_U_13
_atom_site_aniso_U_23
Si 0.00742 0.00597 0.00551 0.00299 -0.00033 -0.00066
O 0.01280 0.01092 0.00918 0.00666 -0.00461 -0.00340

loop_
_atom_site_label
_atom_site_fract_x
_atom_site_fract_y
_atom_site_fract_z
Si 0.45510 0.00000 0.00000
O 0.40610 0.29120 0.10120

loop_
_cod_related_entry_id
_cod_related_entry_database
_cod_related_entry_code
1 AMCSD 0000792
